data_7240539
loop_
_publ_author_name
'Hodorowicz, Maciej'
'Szklarzewicz, Janusz'
'Jurowska, Anna'

_publ_section_title
;
 The versatility of lithium cation coordination modes in salts with
 [W(CN)6(bpy)]2- anion
;
_journal_name_full CrystEngComm
_journal_paper_doi 10.1039/D0CE00468E
_journal_year 2020
_chemical_formula_sum 'C16 H8 Li2 N8 O W'
_chemical_formula_weight 526.03
_space_group_crystal_system triclinic
_space_group_IT_number 2
_space_group_name_Hall '-P 1'
_space_group_name_H-M_alt 'P -1'
_atom_sites_solution_hydrogens geom
_audit_creation_method SHELXL-2016/6
_audit_update_record
;
2019-11-20 deposited with the CCDC.	2020-04-30 downloaded from the CCDC.
;
_cell_angle_alpha 94.706(3)
_cell_angle_beta 96.181(3)
_cell_angle_gamma 96.111(3)
_cell_formula_units_Z 2
_cell_length_a 9.2411(3)
_cell_length_b 9.5189(3)
_cell_length_c 13.3940(4)
_cell_measurement_reflns_used 5924
_cell_measurement_temperature 100(2)
_cell_measurement_theta_max 76.2150
_cell_measurement_theta_min 4.6820
_cell_volume 1159.48(6)
_computing_cell_refinement 'CrysAlisPro 1.171.40.54a (Rigaku OD, 2019)'
_computing_data_collection 'CrysAlisPro 1.171.40.54a (Rigaku OD, 2019)'
_computing_data_reduction 'CrysAlisPro 1.171.40.54a (Rigaku OD, 2019)'
_computing_structure_refinement 'SHELXL-2017/1 (Sheldrick, 2017)'
_computing_structure_solution 'SHELXL-2017/1 (Sheldrick, 2017)'
_diffrn_ambient_environment N~2~
_diffrn_ambient_temperature 100.00(10)
_diffrn_detector 'CCD plate'
_diffrn_detector_area_resol_mean 10.0000
_diffrn_detector_type HyPix
_diffrn_measured_fraction_theta_full 0.997
_diffrn_measured_fraction_theta_max 0.958
_diffrn_measurement_device 'four-circle diffractometer'
_diffrn_measurement_device_type 'XtaLAB Synergy, Dualflex, HyPix'
_diffrn_radiation_monochromator mirror
_diffrn_radiation_probe x-ray
_diffrn_radiation_type 'Cu K\a'
_diffrn_radiation_wavelength 1.54184
_diffrn_reflns_av_R_equivalents 0.0457
_diffrn_reflns_av_unetI/netI 0.0436
_diffrn_reflns_Laue_measured_fraction_full 0.997
_diffrn_reflns_Laue_measured_fraction_max 0.958
_diffrn_reflns_limit_h_max 11
_diffrn_reflns_limit_h_min -11
_diffrn_reflns_limit_k_max 11
_diffrn_reflns_limit_k_min -12
_diffrn_reflns_limit_l_max 11
_diffrn_reflns_limit_l_min -16
_diffrn_reflns_number 13421
_diffrn_reflns_point_group_measured_fraction_full 0.997
_diffrn_reflns_point_group_measured_fraction_max 0.958
_diffrn_reflns_theta_full 67.684
_diffrn_reflns_theta_max 76.504
_diffrn_reflns_theta_min 3.334
_diffrn_source 'micro-focus sealed X-ray tube'
_diffrn_source_type 'PhotonJet (Cu) X-ray Source'
_exptl_absorpt_coefficient_mu 9.391
_exptl_absorpt_correction_T_max 1.00000
_exptl_absorpt_correction_T_min 0.76315
_exptl_absorpt_correction_type multi-scan
_exptl_crystal_colour red
_exptl_crystal_density_diffrn 1.507
_exptl_crystal_description plate
_exptl_crystal_F_000 496
_exptl_crystal_size_max 0.100
_exptl_crystal_size_mid 0.050
_exptl_crystal_size_min 0.050
_refine_diff_density_max 1.996
_refine_diff_density_min -1.471
_refine_diff_density_rms 0.167
_refine_ls_extinction_method none
_refine_ls_goodness_of_fit_ref 1.049
_refine_ls_hydrogen_treatment constr
_refine_ls_matrix_type full
_refine_ls_number_parameters 241
_refine_ls_number_reflns 4673
_refine_ls_number_restraints 0
_refine_ls_restrained_S_all 1.049
_refine_ls_R_factor_all 0.0424
_refine_ls_R_factor_gt 0.0401
_refine_ls_shift/su_max 0.001
_refine_ls_shift/su_mean 0.000
_refine_ls_structure_factor_coef Fsqd
_refine_ls_weighting_details 'w=1/[\s^2^(Fo^2^)+(0.0688P)^2^+3.2180P] where P=(Fo^2^+2Fc^2^)/3'
_refine_ls_weighting_scheme calc
_refine_ls_wR_factor_gt 0.1096
_refine_ls_wR_factor_ref 0.1116
_reflns_Friedel_coverage 0.000
_reflns_number_gt 4361
_reflns_number_total 4673
_reflns_threshold_expression 'I > 2\s(I)'
_cod_data_source_file d0ce00468e1.cif
_cod_data_source_block shelx_CCDC1
_cod_database_code 7240539
_shelx_shelxl_version_number 2016/6
_shelx_space_group_comment
;
The symmetry employed for this shelxl refinement is uniquely defined
by the following loop, which should always be used as a source of
symmetry information in preference to the above space-group names.
They are only intended as comments.
;
_shelx_estimated_absorpt_t_min 0.454
_shelx_estimated_absorpt_t_max 0.651

loop_
_space_group_symop_operation_xyz
'x, y, z'
'-x, -y, -z'

loop_
_atom_site_label
_atom_site_type_symbol
_atom_site_fract_x
_atom_site_fract_y
_atom_site_fract_z
_atom_site_U_iso_or_equiv
_atom_site_adp_type
_atom_site_occupancy
_atom_site_site_symmetry_order
_atom_site_calc_flag
_atom_site_refinement_flags_posn
_atom_site_refinement_flags_adp
_atom_site_refinement_flags_occupancy
_atom_site_disorder_assembly
_atom_site_disorder_group
W1 W 0.61913(2) 0.29748(2) 0.26161(2) 0.02598(11) Uani 1 1 d . . . . .
O1 O 0.7912(4) 0.2917(4) -0.2040(3) 0.0323(8) Uani 1 1 d . . . . .
N1 N 0.5085(6) 0.2327(6) 0.3919(3) 0.0381(12) Uani 1 1 d . . . . .
N2 N 0.7171(6) 0.4452(6) 0.3942(4) 0.0426(13) Uani 1 1 d . . . . .
N6 N 0.5893(8) 0.2626(6) 0.0133(4) 0.0483(14) Uani 1 1 d . . . . .
N5 N 0.2690(7) 0.3002(9) 0.1873(6) 0.068(2) Uani 1 1 d . . . . .
N3 N 0.9351(7) 0.3928(7) 0.1830(5) 0.0572(16) Uani 1 1 d . . . . .
N4 N 0.8603(7) 0.1160(6) 0.3795(5) 0.0491(14) Uani 1 1 d . . . . .
N7 N 0.5203(6) -0.0395(5) 0.1857(4) 0.0392(11) Uani 1 1 d . . . . .
N8 N 0.5611(7) 0.6140(5) 0.1937(4) 0.0406(12) Uani 1 1 d . . . . .
C11 C 0.8255(7) 0.3599(7) 0.2109(5) 0.0385(13) Uani 1 1 d . . . . .
C14 C 0.5987(7) 0.2737(6) 0.0996(4) 0.0324(12) Uani 1 1 d . . . . .
C3 C 0.8154(8) 0.5572(7) 0.3907(6) 0.0523(19) Uani 1 1 d . . . . .
H3 H 0.841255 0.581383 0.327013 0.063 Uiso 1 1 calc R U . . .
C10 C 0.3959(8) 0.1287(7) 0.3862(5) 0.0453(16) Uani 1 1 d . . . . .
H10 H 0.357397 0.083332 0.321555 0.054 Uiso 1 1 calc R U . . .
C4 C 0.8814(11) 0.6398(10) 0.4775(6) 0.0751(18) Uani 1 1 d . . . . .
H4 H 0.951983 0.718742 0.473676 0.090 Uiso 1 1 calc R U . . .
C6 C 0.7423(11) 0.4935(10) 0.5752(7) 0.0751(18) Uani 1 1 d . . . . .
H6 H 0.715872 0.469431 0.638814 0.090 Uiso 1 1 calc R U . . .
C1 C 0.5634(9) 0.2976(8) 0.4853(4) 0.0481(18) Uani 1 1 d . . . . .
C9 C 0.3331(10) 0.0842(10) 0.4693(6) 0.064(2) Uani 1 1 d . . . . .
H9 H 0.252623 0.011737 0.460779 0.077 Uiso 1 1 calc R U . . .
C12 C 0.7789(7) 0.1770(6) 0.3372(4) 0.0354(13) Uani 1 1 d . . . . .
C2 C 0.6769(9) 0.4126(8) 0.4862(5) 0.052(2) Uani 1 1 d . . . . .
C15 C 0.5556(6) 0.0778(6) 0.2109(4) 0.0280(10) Uani 1 1 d . . . . .
C16 C 0.5826(7) 0.5060(6) 0.2188(4) 0.0326(12) Uani 1 1 d . . . . .
C7 C 0.5001(13) 0.2530(12) 0.5711(5) 0.078(4) Uani 1 1 d . . . . .
H7 H 0.536708 0.299159 0.635890 0.094 Uiso 1 1 calc R U . . .
C8 C 0.3872(12) 0.1448(11) 0.5629(7) 0.070(3) Uani 1 1 d . . . . .
H8 H 0.348271 0.113322 0.621031 0.084 Uiso 1 1 calc R U . . .
C5 C 0.8412(11) 0.6036(10) 0.5700(6) 0.0751(18) Uani 1 1 d . . . . .
H5 H 0.885058 0.658417 0.630236 0.090 Uiso 1 1 calc R U . . .
C13 C 0.3903(7) 0.2989(7) 0.2151(5) 0.0391(13) Uani 1 1 d . . . . .
Li1 Li 0.5716(19) 0.2400(16) -0.1413(11) 0.068(4) Uani 1 1 d . . . . .
Li2 Li 0.2167(18) 0.2016(15) -0.1063(16) 0.083(6) Uani 1 1 d . . . . .

loop_
_atom_site_aniso_label
_atom_site_aniso_U_11
_atom_site_aniso_U_22
_atom_site_aniso_U_33
_atom_site_aniso_U_23
_atom_site_aniso_U_13
_atom_site_aniso_U_12
W1 0.03809(16) 0.02436(15) 0.01533(14) -0.00286(9) -0.00290(9) 0.01265(10)
O1 0.045(2) 0.037(2) 0.0164(17) 0.0058(15) -0.0007(15) 0.0131(17)
N1 0.060(3) 0.040(3) 0.021(2) 0.007(2) 0.008(2) 0.031(2)
N2 0.058(3) 0.039(3) 0.027(2) -0.017(2) -0.018(2) 0.026(2)
N6 0.087(4) 0.036(3) 0.025(3) 0.001(2) 0.003(3) 0.023(3)
N5 0.044(3) 0.089(5) 0.078(5) 0.046(4) 0.004(3) 0.015(3)
N3 0.043(3) 0.061(4) 0.068(4) 0.003(3) 0.006(3) 0.011(3)
N4 0.057(3) 0.039(3) 0.048(3) 0.000(2) -0.016(3) 0.015(3)
N7 0.056(3) 0.032(3) 0.029(2) 0.001(2) -0.002(2) 0.009(2)
N8 0.064(3) 0.031(3) 0.027(2) 0.002(2) 0.001(2) 0.014(2)
C11 0.036(3) 0.039(3) 0.042(3) 0.000(3) 0.005(2) 0.011(2)
C14 0.052(3) 0.029(3) 0.015(2) 0.001(2) 0.000(2) 0.009(2)
C3 0.056(4) 0.033(3) 0.061(4) -0.019(3) -0.023(3) 0.020(3)
C10 0.064(4) 0.040(3) 0.041(3) 0.017(3) 0.017(3) 0.027(3)
C4 0.092(4) 0.067(3) 0.059(3) -0.037(3) -0.042(3) 0.054(3)
C6 0.092(4) 0.067(3) 0.059(3) -0.037(3) -0.042(3) 0.054(3)
C1 0.077(5) 0.058(4) 0.016(3) -0.003(3) 0.002(3) 0.048(4)
C9 0.083(6) 0.073(5) 0.057(5) 0.035(4) 0.040(4) 0.054(5)
C12 0.047(3) 0.034(3) 0.025(3) -0.005(2) -0.009(2) 0.021(3)
C2 0.081(5) 0.053(4) 0.023(3) -0.014(3) -0.017(3) 0.050(4)
C15 0.041(3) 0.027(3) 0.016(2) 0.0004(19) -0.0005(19) 0.010(2)
C16 0.049(3) 0.029(3) 0.020(2) -0.002(2) -0.002(2) 0.017(2)
C7 0.129(9) 0.106(8) 0.020(3) 0.013(4) 0.013(4) 0.092(7)
C8 0.095(7) 0.087(7) 0.053(5) 0.039(5) 0.042(5) 0.067(6)
C5 0.092(4) 0.067(3) 0.059(3) -0.037(3) -0.042(3) 0.054(3)
C13 0.039(3) 0.046(3) 0.037(3) 0.016(3) 0.001(2) 0.016(3)
Li1 0.094(11) 0.051(8) 0.054(8) 0.002(6) -0.005(7) 0.009(7)
Li2 0.071(9) 0.047(7) 0.147(16) 0.009(8) 0.083(11) 0.004(6)

loop_
_atom_type_symbol
_atom_type_description
_atom_type_scat_dispersion_real
_atom_type_scat_dispersion_imag
_atom_type_scat_source
C C 0.0181 0.0091 'International Tables Vol C Tables 4.2.6.8 and 6.1.1.4'
H H 0.0000 0.0000 'International Tables Vol C Tables 4.2.6.8 and 6.1.1.4'
Li Li 0.0008 0.0003 'International Tables Vol C Tables 4.2.6.8 and 6.1.1.4'
N N 0.0311 0.0180 'International Tables Vol C Tables 4.2.6.8 and 6.1.1.4'
O O 0.0492 0.0322 'International Tables Vol C Tables 4.2.6.8 and 6.1.1.4'
W W -5.4734 5.5774 'International Tables Vol C Tables 4.2.6.8 and 6.1.1.4'

loop_
_geom_angle_atom_site_label_1
_geom_angle_atom_site_label_2
_geom_angle_atom_site_label_3
_geom_angle
_geom_angle_site_symmetry_1
_geom_angle_site_symmetry_3
_geom_angle_publ_flag
C11 W1 C13 139.3(2) . . ?
C11 W1 C15 108.2(2) . . ?
C13 W1 C15 79.1(2) . . ?
C11 W1 C14 70.1(2) . . ?
C13 W1 C14 75.1(2) . . ?
C15 W1 C14 71.4(2) . . ?
C11 W1 C16 80.3(2) . . ?
C13 W1 C16 71.2(2) . . ?
C15 W1 C16 140.3(2) . . ?
C14 W1 C16 75.8(2) . . ?
C11 W1 C12 72.8(2) . . ?
C13 W1 C12 143.7(2) . . ?
C15 W1 C12 72.8(2) . . ?
C14 W1 C12 115.6(2) . . ?
C16 W1 C12 143.8(2) . . ?
C11 W1 N1 144.9(2) . . ?
C13 W1 N1 75.0(2) . . ?
C15 W1 N1 81.0(2) . . ?
C14 W1 N1 142.5(2) . . ?
C16 W1 N1 114.71(19) . . ?
C12 W1 N1 78.2(2) . . ?
C11 W1 N2 81.4(2) . . ?
C13 W1 N2 116.9(2) . . ?
C15 W1 N2 143.56(19) . . ?
C14 W1 N2 142.1(2) . . ?
C16 W1 N2 75.2(2) . . ?
C12 W1 N2 77.10(19) . . ?
N1 W1 N2 73.0(2) . . ?
C10 N1 C1 117.8(6) . . ?
C10 N1 W1 124.5(4) . . ?
C1 N1 W1 117.5(5) . . ?
C3 N2 C2 118.9(6) . . ?
C3 N2 W1 124.6(5) . . ?
C2 N2 W1 116.4(5) . . ?
C14 N6 Li1 179.3(7) . . ?
C15 N7 Li1 171.8(7) . 2_655 ?
C16 N8 Li1 153.9(7) . 2_665 ?
N3 C11 W1 179.4(7) . . ?
N6 C14 W1 179.0(6) . . ?
N2 C3 C4 122.0(9) . . ?
N2 C3 H3 119.0 . . ?
C4 C3 H3 119.0 . . ?
N1 C10 C9 123.7(8) . . ?
N1 C10 H10 118.1 . . ?
C9 C10 H10 118.1 . . ?
C5 C4 C3 118.2(10) . . ?
C5 C4 H4 120.9 . . ?
C3 C4 H4 120.9 . . ?
C5 C6 C2 119.7(10) . . ?
C5 C6 H6 120.2 . . ?
C2 C6 H6 120.2 . . ?
N1 C1 C7 119.0(9) . . ?
N1 C1 C2 115.4(6) . . ?
C7 C1 C2 125.5(8) . . ?
C8 C9 C10 119.6(10) . . ?
C8 C9 H9 120.2 . . ?
C10 C9 H9 120.2 . . ?
N4 C12 W1 177.7(6) . . ?
N2 C2 C6 120.3(9) . . ?
N2 C2 C1 116.7(5) . . ?
C6 C2 C1 122.9(8) . . ?
N7 C15 W1 178.5(5) . . ?
N8 C16 W1 178.0(5) . . ?
C8 C7 C1 121.6(8) . . ?
C8 C7 H7 119.2 . . ?
C1 C7 H7 119.2 . . ?
C9 C8 C7 118.1(7) . . ?
C9 C8 H8 121.0 . . ?
C7 C8 H8 121.0 . . ?
C6 C5 C4 120.8(8) . . ?
C6 C5 H5 119.6 . . ?
C4 C5 H5 119.6 . . ?
N5 C13 W1 177.9(6) . . ?
N7 Li1 N6 106.8(7) 2_655 . ?
N7 Li1 N8 111.1(8) 2_655 2_665 ?
N6 Li1 N8 107.7(8) . 2_665 ?
N7 Li1 O1 112.3(7) 2_655 . ?
N6 Li1 O1 113.3(8) . . ?
N8 Li1 O1 105.7(7) 2_665 . ?
N7 Li1 Li2 69.3(6) 2_655 . ?
N6 Li1 Li2 79.8(7) . . ?
N8 Li1 Li2 60.9(6) 2_665 . ?
O1 Li1 Li2 164.5(7) . . ?

loop_
_geom_bond_atom_site_label_1
_geom_bond_atom_site_label_2
_geom_bond_distance
_geom_bond_site_symmetry_2
_geom_bond_publ_flag
W1 C11 2.134(6) . ?
W1 C13 2.141(6) . ?
W1 C15 2.144(5) . ?
W1 C14 2.148(5) . ?
W1 C16 2.160(5) . ?
W1 C12 2.179(5) . ?
W1 N1 2.213(5) . ?
W1 N2 2.219(5) . ?
O1 Li1 2.300(18) . ?
N1 C10 1.349(9) . ?
N1 C1 1.369(8) . ?
N2 C3 1.332(10) . ?
N2 C2 1.375(10) . ?
N6 C14 1.145(8) . ?
N6 Li1 2.051(16) . ?
N5 C13 1.144(9) . ?
N3 C11 1.138(9) . ?
N4 C12 1.131(8) . ?
N7 C15 1.142(7) . ?
N7 Li1 2.019(16) 2_655 ?
N8 C16 1.138(8) . ?
N8 Li1 2.066(17) 2_665 ?
C3 C4 1.392(10) . ?
C3 H3 0.9500 . ?
C10 C9 1.384(9) . ?
C10 H10 0.9500 . ?
C4 C5 1.390(15) . ?
C4 H4 0.9500 . ?
C6 C5 1.327(16) . ?
C6 C2 1.405(10) . ?
C6 H6 0.9500 . ?
C1 C7 1.420(12) . ?
C1 C2 1.431(12) . ?
C9 C8 1.356(14) . ?
C9 H9 0.9500 . ?
C7 C8 1.374(16) . ?
C7 H7 0.9500 . ?
C8 H8 0.9500 . ?
C5 H5 0.9500 . ?
Li1 Li2 3.35(2) . ?

loop_
_geom_hbond_atom_site_label_D
_geom_hbond_atom_site_label_H
_geom_hbond_atom_site_label_A
_geom_hbond_distance_DH
_geom_hbond_distance_HA
_geom_hbond_distance_DA
_geom_hbond_angle_DHA
_geom_hbond_site_symmetry_A
C7 H7 N8 0.95 2.65 3.425(9) 139.4 2_666
C7 H7 N8 0.95 2.65 3.425(9) 139.4 2_666

loop_
_geom_torsion_atom_site_label_1
_geom_torsion_atom_site_label_2
_geom_torsion_atom_site_label_3
_geom_torsion_atom_site_label_4
_geom_torsion
_geom_torsion_site_symmetry_1
_geom_torsion_site_symmetry_2
_geom_torsion_site_symmetry_3
_geom_torsion_site_symmetry_4
_geom_torsion_publ_flag
C2 N2 C3 C4 1.7(9) . . . . ?
W1 N2 C3 C4 -174.9(5) . . . . ?
C1 N1 C10 C9 0.0(9) . . . . ?
W1 N1 C10 C9 176.3(5) . . . . ?
N2 C3 C4 C5 -0.6(10) . . . . ?
C10 N1 C1 C7 0.1(8) . . . . ?
W1 N1 C1 C7 -176.6(4) . . . . ?
C10 N1 C1 C2 -176.5(5) . . . . ?
W1 N1 C1 C2 6.9(7) . . . . ?
N1 C10 C9 C8 -1.3(10) . . . . ?
C3 N2 C2 C6 -2.0(9) . . . . ?
W1 N2 C2 C6 174.9(5) . . . . ?
C3 N2 C2 C1 175.6(5) . . . . ?
W1 N2 C2 C1 -7.5(7) . . . . ?
C5 C6 C2 N2 1.3(10) . . . . ?
C5 C6 C2 C1 -176.2(6) . . . . ?
N1 C1 C2 N2 0.5(8) . . . . ?
C7 C1 C2 N2 -175.9(6) . . . . ?
N1 C1 C2 C6 178.1(6) . . . . ?
C7 C1 C2 C6 1.7(10) . . . . ?
N1 C1 C7 C8 1.2(10) . . . . ?
C2 C1 C7 C8 177.4(7) . . . . ?
C10 C9 C8 C7 2.5(10) . . . . ?
C1 C7 C8 C9 -2.5(11) . . . . ?
C2 C6 C5 C4 -0.2(11) . . . . ?
C3 C4 C5 C6 -0.2(11) . . . . ?
